data_4066186
loop_
_publ_author_name
'\<St\<epni\<cka, Petr'
'Schulz, Ji\<r\'i'
'Klemann, Thorsten'
'Siemeling, Ulrich'
'C\'isa\<rov\'a, Ivana'

_publ_section_title
;
 Synthesis, Structural Characterization, and Catalytic Evaluation of
 Palladium Complexes with Homologous Ferrocene-Based Pyridylphosphine
 Ligands
;
_journal_issue 14
_journal_name_full Organometallics
_journal_page_first 3187
_journal_paper_doi 10.1021/om100339p
_journal_volume 29
_journal_year 2010
_chemical_formula_moiety 'C37 H36 Fe N2 P Pd, 0.5 (Cl O4), 0.5 (Cl O4)'
_chemical_formula_sum 'C37 H36 Cl Fe N2 O4 P Pd'
_chemical_formula_weight 801.35
_chemical_name_systematic
; 
 ? 
;
_space_group_IT_number 15
_symmetry_cell_setting monoclinic
_symmetry_space_group_name_Hall '-C 2yc'
_symmetry_space_group_name_H-M 'C 1 2/c 1'
_atom_sites_solution_hydrogens geom
_atom_sites_solution_primary direct
_atom_sites_solution_secondary difmap
_audit_creation_method SHELXL-97
_cell_angle_alpha 90.00
_cell_angle_beta 125.6086(5)
_cell_angle_gamma 90.00
_cell_formula_units_Z 8
_cell_length_a 22.9503(3)
_cell_length_b 18.1430(2)
_cell_length_c 19.2860(2)
_cell_measurement_reflns_used 42075
_cell_measurement_temperature 120(2)
_cell_measurement_theta_max 27.48
_cell_measurement_theta_min 1.00
_cell_volume 6528.86(14)
_computing_cell_refinement 'HKL Scalepack (Otwinowski & Minor, 1997)'
_computing_data_collection 'Collect (Nonius BV, 1997-2000)'
_computing_data_reduction 'HKL Denzo and Scalepack (Otwinowski & Minor, 1997)'
_computing_molecular_graphics 'PLATON (Spek, 2001)'
_computing_structure_refinement 'SHELXL-97 (Sheldrick, 1997)'
_computing_structure_solution 'SIR97 (Altomare et al., 1994)'
_diffrn_ambient_temperature 120(2)
_diffrn_detector_area_resol_mean 9.091
_diffrn_measured_fraction_theta_full 0.999
_diffrn_measured_fraction_theta_max 0.999
_diffrn_measurement_device_type KappaCCD
_diffrn_measurement_method '\w and \p scans to fill the Ewald sphere'
_diffrn_radiation_monochromator 'horizontally mounted graphite crystal'
_diffrn_radiation_source 'fine-focus sealed tube'
_diffrn_radiation_type MoK\a
_diffrn_radiation_wavelength 0.71073
_diffrn_reflns_av_R_equivalents 0.0390
_diffrn_reflns_av_sigmaI/netI 0.0185
_diffrn_reflns_limit_h_max 29
_diffrn_reflns_limit_h_min -29
_diffrn_reflns_limit_k_max 23
_diffrn_reflns_limit_k_min -23
_diffrn_reflns_limit_l_max 25
_diffrn_reflns_limit_l_min -25
_diffrn_reflns_number 70441
_diffrn_reflns_theta_full 27.51
_diffrn_reflns_theta_max 27.51
_diffrn_reflns_theta_min 1.57
_diffrn_standards_number 0
_exptl_absorpt_coefficient_mu 1.171
_exptl_absorpt_correction_T_max 0.853
_exptl_absorpt_correction_T_min 0.707
_exptl_absorpt_correction_type 'gaussian integration'
_exptl_absorpt_process_details
;
Gaussian integration (Coppens, 1970)
;
_exptl_crystal_colour orange
_exptl_crystal_density_diffrn 1.631
_exptl_crystal_density_method 'not measured'
_exptl_crystal_description prism
_exptl_crystal_F_000 3264
_exptl_crystal_size_max 0.37
_exptl_crystal_size_mid 0.25
_exptl_crystal_size_min 0.23
_refine_diff_density_max 1.048
_refine_diff_density_min -0.848
_refine_diff_density_rms 0.075
_refine_ls_extinction_method none
_refine_ls_goodness_of_fit_ref 1.039
_refine_ls_hydrogen_treatment constr
_refine_ls_matrix_type full
_refine_ls_number_parameters 429
_refine_ls_number_reflns 7503
_refine_ls_number_restraints 0
_refine_ls_restrained_S_all 1.039
_refine_ls_R_factor_all 0.0341
_refine_ls_R_factor_gt 0.0281
_refine_ls_shift/su_max 0.001
_refine_ls_shift/su_mean 0.000
_refine_ls_structure_factor_coef Fsqd
_refine_ls_weighting_details 'calc w=1/[\s^2^(Fo^2^)+(0.0296P)^2^+19.2745P] where P=(Fo^2^+2Fc^2^)/3'
_refine_ls_weighting_scheme calc
_refine_ls_wR_factor_gt 0.0662
_refine_ls_wR_factor_ref 0.0700
_reflns_number_gt 6652
_reflns_number_total 7503
_reflns_threshold_expression >2sigma(I)
_cod_data_source_file om100339p_si_002.cif
_cod_data_source_block ps304b
_cod_depositor_comments
;
The following automatic conversions were performed:
'_atom_site_symetry_multiplicity' tag replaced with
'_atom_site_symmetry_multiplicity'.

Automatic conversion script
Id: cif_correct_tags 1440 2010-10-19 06:21:57Z saulius 
;
_cod_original_cell_volume 6528.85(13)
_cod_original_sg_symbol_H-M C2/c
_cod_database_code 4066186

loop_
_symmetry_equiv_pos_as_xyz
'x, y, z'
'x, -y, z+1/2'
'x+1/2, y+1/2, z'
'x+1/2, -y+1/2, z+1/2'
'-x, -y, -z'
'-x, y, -z-1/2'
'-x+1/2, -y+1/2, -z'
'-x+1/2, y+1/2, -z-1/2'

loop_
_atom_site_label
_atom_site_type_symbol
_atom_site_fract_x
_atom_site_fract_y
_atom_site_fract_z
_atom_site_U_iso_or_equiv
_atom_site_adp_type
_atom_site_occupancy
_atom_site_symmetry_multiplicity
_atom_site_calc_flag
_atom_site_refinement_flags
Pd Pd 0.331140(8) 0.264912(8) 0.294491(9) 0.01520(5) Uani 1 1 d .
Fe Fe 0.337167(16) 0.069813(16) 0.444742(18) 0.01892(7) Uani 1 1 d .
P P 0.24140(3) 0.20021(3) 0.28086(3) 0.01558(10) Uani 1 1 d .
N1 N 0.38816(9) 0.27035(9) 0.43025(11) 0.0167(3) Uani 1 1 d .
N2 N 0.40943(10) 0.33322(10) 0.29951(11) 0.0193(4) Uani 1 1 d .
C1 C 0.25680(11) 0.14172(11) 0.36573(13) 0.0189(4) Uani 1 1 d .
C2 C 0.22913(12) 0.06824(12) 0.35374(14) 0.0235(5) Uani 1 1 d .
H2 H 0.2054 0.0416 0.3031 0.028 Uiso 1 1 calc R
C3 C 0.24415(12) 0.04306(13) 0.43222(15) 0.0279(5) Uani 1 1 d .
H3 H 0.2321 -0.0028 0.4420 0.033 Uiso 1 1 calc R
C4 C 0.28084(12) 0.10014(13) 0.49331(14) 0.0250(5) Uani 1 1 d .
H4 H 0.2968 0.0980 0.5500 0.030 Uiso 1 1 calc R
C5 C 0.28926(11) 0.16116(12) 0.45362(13) 0.0202(4) Uani 1 1 d .
H5 H 0.3117 0.2056 0.4796 0.024 Uiso 1 1 calc R
C6 C 0.43464(12) 0.09173(12) 0.46605(14) 0.0224(4) Uani 1 1 d .
C7 C 0.39560(13) 0.03827(12) 0.40019(15) 0.0264(5) Uani 1 1 d .
H7 H 0.3814 0.0430 0.3443 0.032 Uiso 1 1 calc R
C8 C 0.38208(14) -0.02348(13) 0.43423(16) 0.0306(5) Uani 1 1 d .
H8 H 0.3576 -0.0661 0.4046 0.037 Uiso 1 1 calc R
C9 C 0.41238(13) -0.00892(13) 0.52143(15) 0.0286(5) Uani 1 1 d .
H9 H 0.4112 -0.0401 0.5589 0.034 Uiso 1 1 calc R
C10 C 0.44487(12) 0.06204(12) 0.54103(14) 0.0235(4) Uani 1 1 d .
H10 H 0.4688 0.0852 0.5939 0.028 Uiso 1 1 calc R
C11 C 0.46250(12) 0.16301(12) 0.45592(14) 0.0231(4) Uani 1 1 d .
H11A H 0.5141 0.1597 0.4869 0.028 Uiso 1 1 calc R
H11B H 0.4424 0.1702 0.3961 0.028 Uiso 1 1 calc R
C12 C 0.44445(11) 0.22842(11) 0.48780(13) 0.0183(4) Uani 1 1 d .
C13 C 0.36853(12) 0.32712(12) 0.45814(14) 0.0203(4) Uani 1 1 d .
H13 H 0.3295 0.3558 0.4181 0.024 Uiso 1 1 calc R
C14 C 0.40395(13) 0.34430(12) 0.54336(15) 0.0247(5) Uani 1 1 d .
H14 H 0.3884 0.3828 0.5606 0.030 Uiso 1 1 calc R
C15 C 0.46333(13) 0.30257(13) 0.60255(14) 0.0257(5) Uani 1 1 d .
H15 H 0.4892 0.3136 0.6604 0.031 Uiso 1 1 calc R
C16 C 0.48353(12) 0.24449(12) 0.57464(14) 0.0233(4) Uani 1 1 d .
H16 H 0.5232 0.2161 0.6138 0.028 Uiso 1 1 calc R
C17 C 0.19464(12) 0.13735(11) 0.19020(13) 0.0194(4) Uani 1 1 d .
C18 C 0.12236(12) 0.12040(12) 0.14891(14) 0.0241(5) Uani 1 1 d .
H18 H 0.0969 0.1409 0.1680 0.029 Uiso 1 1 calc R
C19 C 0.08808(14) 0.07292(13) 0.07916(15) 0.0313(5) Uani 1 1 d .
H19 H 0.0396 0.0625 0.0509 0.038 Uiso 1 1 calc R
C20 C 0.12650(16) 0.04134(14) 0.05204(15) 0.0360(6) Uani 1 1 d .
H20 H 0.1035 0.0103 0.0049 0.043 Uiso 1 1 calc R
C21 C 0.19902(16) 0.05574(13) 0.09482(16) 0.0330(6) Uani 1 1 d .
H21 H 0.2249 0.0329 0.0776 0.040 Uiso 1 1 calc R
C22 C 0.23313(14) 0.10424(12) 0.16349(15) 0.0259(5) Uani 1 1 d .
H22 H 0.2816 0.1145 0.1915 0.031 Uiso 1 1 calc R
C23 C 0.17863(11) 0.26766(11) 0.27353(12) 0.0170(4) Uani 1 1 d .
C24 C 0.18019(12) 0.34038(12) 0.25050(14) 0.0221(4) Uani 1 1 d .
H24 H 0.2094 0.3524 0.2333 0.026 Uiso 1 1 calc R
C25 C 0.13899(13) 0.39477(13) 0.25283(14) 0.0260(5) Uani 1 1 d .
H25 H 0.1407 0.4428 0.2373 0.031 Uiso 1 1 calc R
C26 C 0.09509(12) 0.37775(13) 0.27832(14) 0.0248(5) Uani 1 1 d .
H26 H 0.0672 0.4141 0.2797 0.030 Uiso 1 1 calc R
C27 C 0.09336(12) 0.30645(13) 0.30152(14) 0.0249(5) Uani 1 1 d .
H27 H 0.0641 0.2950 0.3187 0.030 Uiso 1 1 calc R
C28 C 0.13450(12) 0.25128(12) 0.29980(14) 0.0211(4) Uani 1 1 d .
H28 H 0.1328 0.2035 0.3160 0.025 Uiso 1 1 calc R
C29 C 0.27757(12) 0.28370(11) 0.16737(13) 0.0186(4) Uani 1 1 d .
C30 C 0.32220(12) 0.31489(11) 0.14709(14) 0.0201(4) Uani 1 1 d .
C31 C 0.29412(13) 0.34115(12) 0.06532(15) 0.0245(5) Uani 1 1 d .
H31 H 0.3246 0.3616 0.0534 0.029 Uiso 1 1 calc R
C32 C 0.22135(14) 0.33706(12) 0.00178(14) 0.0258(5) Uani 1 1 d .
H32 H 0.2028 0.3543 -0.0528 0.031 Uiso 1 1 calc R
C33 C 0.17630(13) 0.30701(12) 0.02034(14) 0.0238(5) Uani 1 1 d .
H33 H 0.1273 0.3044 -0.0219 0.029 Uiso 1 1 calc R
C34 C 0.20428(12) 0.28067(12) 0.10236(14) 0.0215(4) Uani 1 1 d .
H34 H 0.1734 0.2607 0.1138 0.026 Uiso 1 1 calc R
C35 C 0.40066(12) 0.31996(13) 0.21726(14) 0.0223(4) Uani 1 1 d .
H35A H 0.4245 0.2745 0.2207 0.027 Uiso 1 1 calc R
H35B H 0.4220 0.3601 0.2060 0.027 Uiso 1 1 calc R
C36 C 0.48561(12) 0.32217(14) 0.37124(15) 0.0269(5) Uani 1 1 d .
H36A H 0.5148 0.3569 0.3668 0.040 Uiso 1 1 calc R
H36B H 0.4999 0.2730 0.3692 0.040 Uiso 1 1 calc R
H36C H 0.4915 0.3294 0.4243 0.040 Uiso 1 1 calc R
C37 C 0.38884(14) 0.41046(12) 0.30216(17) 0.0277(5) Uani 1 1 d .
H37A H 0.3923 0.4180 0.3537 0.042 Uiso 1 1 calc R
H37B H 0.3405 0.4192 0.2538 0.042 Uiso 1 1 calc R
H37C H 0.4205 0.4439 0.3007 0.042 Uiso 1 1 calc R
Cl1 Cl 0.5000 0.53696(4) 0.2500 0.02098(14) Uani 1 2 d S
O11 O 0.46684(12) 0.49165(13) 0.17583(14) 0.0531(6) Uani 1 1 d .
O12 O 0.55425(10) 0.58219(12) 0.25775(15) 0.0504(6) Uani 1 1 d .
Cl2 Cl 0.48277(7) 0.10617(6) 0.24701(10) 0.0309(3) Uani 0.50 1 d P
O21 O 0.5197(2) 0.0382(3) 0.2589(4) 0.0595(13) Uiso 0.50 1 d P
O22 O 0.4153(4) 0.0828(4) 0.2230(5) 0.102(2) Uiso 0.50 1 d P
O23 O 0.4657(2) 0.1490(2) 0.1759(3) 0.0335(10) Uiso 0.50 1 d P
O24 O 0.5106(3) 0.1478(2) 0.3193(3) 0.0355(10) Uiso 0.50 1 d P

loop_
_atom_site_aniso_label
_atom_site_aniso_U_11
_atom_site_aniso_U_22
_atom_site_aniso_U_33
_atom_site_aniso_U_23
_atom_site_aniso_U_13
_atom_site_aniso_U_12
Pd 0.01820(8) 0.01345(8) 0.01558(8) 0.00121(5) 0.01076(6) -0.00071(6)
Fe 0.02271(16) 0.01386(14) 0.01508(14) 0.00222(11) 0.00810(12) -0.00118(11)
P 0.0173(2) 0.0146(2) 0.0139(2) 0.00131(18) 0.0085(2) -0.00125(19)
N1 0.0184(8) 0.0165(8) 0.0157(8) -0.0002(6) 0.0103(7) -0.0031(7)
N2 0.0234(9) 0.0163(8) 0.0238(9) 0.0006(7) 0.0170(8) -0.0026(7)
C1 0.0193(10) 0.0170(10) 0.0172(9) 0.0031(8) 0.0088(8) -0.0011(8)
C2 0.0239(11) 0.0197(10) 0.0186(10) 0.0025(8) 0.0077(9) -0.0061(8)
C3 0.0261(11) 0.0263(12) 0.0257(11) 0.0079(9) 0.0120(10) -0.0069(9)
C4 0.0265(11) 0.0281(12) 0.0201(10) 0.0053(9) 0.0133(9) -0.0016(9)
C5 0.0204(10) 0.0207(10) 0.0190(10) 0.0011(8) 0.0111(8) -0.0005(8)
C6 0.0229(10) 0.0190(10) 0.0229(10) 0.0007(8) 0.0121(9) 0.0044(8)
C7 0.0359(13) 0.0188(10) 0.0240(11) 0.0003(9) 0.0172(10) 0.0046(9)
C8 0.0413(14) 0.0150(10) 0.0324(12) -0.0008(9) 0.0196(11) 0.0016(10)
C9 0.0315(12) 0.0204(11) 0.0272(12) 0.0098(9) 0.0134(10) 0.0067(9)
C10 0.0211(10) 0.0231(11) 0.0199(10) 0.0032(8) 0.0083(9) 0.0040(8)
C11 0.0247(11) 0.0218(11) 0.0249(11) 0.0008(9) 0.0157(9) 0.0017(9)
C12 0.0173(10) 0.0178(10) 0.0202(10) 0.0006(8) 0.0111(8) -0.0028(8)
C13 0.0254(11) 0.0165(10) 0.0222(10) 0.0000(8) 0.0156(9) -0.0010(8)
C14 0.0347(12) 0.0184(10) 0.0267(11) -0.0037(9) 0.0210(10) -0.0040(9)
C15 0.0316(12) 0.0241(11) 0.0191(10) -0.0044(9) 0.0134(9) -0.0101(9)
C16 0.0214(10) 0.0229(11) 0.0208(10) 0.0014(8) 0.0096(9) -0.0032(9)
C17 0.0261(11) 0.0149(9) 0.0139(9) 0.0025(7) 0.0098(8) -0.0009(8)
C18 0.0255(11) 0.0207(11) 0.0193(10) 0.0020(8) 0.0092(9) -0.0006(9)
C19 0.0333(13) 0.0223(11) 0.0207(11) 0.0007(9) 0.0057(10) -0.0054(10)
C20 0.0587(17) 0.0209(11) 0.0193(11) -0.0027(9) 0.0176(12) -0.0069(11)
C21 0.0571(17) 0.0221(11) 0.0300(12) -0.0008(10) 0.0312(13) 0.0004(11)
C22 0.0363(13) 0.0200(11) 0.0252(11) 0.0016(9) 0.0201(10) -0.0007(9)
C23 0.0179(9) 0.0179(10) 0.0126(9) -0.0005(7) 0.0074(8) -0.0015(8)
C24 0.0264(11) 0.0223(11) 0.0215(10) 0.0052(8) 0.0162(9) 0.0019(9)
C25 0.0345(12) 0.0193(10) 0.0254(11) 0.0055(9) 0.0180(10) 0.0050(9)
C26 0.0253(11) 0.0281(12) 0.0204(10) 0.0002(9) 0.0129(9) 0.0060(9)
C27 0.0230(11) 0.0314(12) 0.0227(11) -0.0007(9) 0.0147(9) -0.0013(9)
C28 0.0209(10) 0.0226(10) 0.0192(10) 0.0006(8) 0.0114(9) -0.0031(8)
C29 0.0267(11) 0.0152(9) 0.0172(9) 0.0016(7) 0.0146(9) 0.0012(8)
C30 0.0303(11) 0.0149(9) 0.0216(10) 0.0023(8) 0.0188(9) 0.0035(8)
C31 0.0391(13) 0.0179(10) 0.0282(11) 0.0027(9) 0.0263(11) 0.0025(9)
C32 0.0428(14) 0.0194(10) 0.0210(10) 0.0046(8) 0.0219(10) 0.0060(10)
C33 0.0296(12) 0.0204(10) 0.0174(10) 0.0012(8) 0.0114(9) 0.0059(9)
C34 0.0285(11) 0.0177(10) 0.0207(10) 0.0023(8) 0.0156(9) 0.0017(8)
C35 0.0290(11) 0.0226(11) 0.0253(11) 0.0024(9) 0.0215(10) 0.0003(9)
C36 0.0236(11) 0.0305(12) 0.0282(12) -0.0008(9) 0.0161(10) -0.0064(9)
C37 0.0392(13) 0.0157(10) 0.0417(13) -0.0033(9) 0.0313(12) -0.0055(9)
Cl1 0.0233(3) 0.0156(3) 0.0276(4) 0.000 0.0168(3) 0.000
O11 0.0469(12) 0.0550(13) 0.0426(12) -0.0246(10) 0.0177(10) 0.0077(10)
O12 0.0305(10) 0.0522(13) 0.0612(14) 0.0248(11) 0.0226(10) -0.0075(9)
Cl2 0.0430(11) 0.0214(5) 0.0204(5) 0.0023(5) 0.0140(8) 0.0041(4)

loop_
_atom_type_symbol
_atom_type_description
_atom_type_scat_dispersion_real
_atom_type_scat_dispersion_imag
_atom_type_scat_source
C C 0.0033 0.0016 'International Tables Vol C Tables 4.2.6.8 and 6.1.1.4'
H H 0.0000 0.0000 'International Tables Vol C Tables 4.2.6.8 and 6.1.1.4'
Pd Pd -0.9988 1.0072 'International Tables Vol C Tables 4.2.6.8 and 6.1.1.4'
Fe Fe 0.3463 0.8444 'International Tables Vol C Tables 4.2.6.8 and 6.1.1.4'
Cl Cl 0.1484 0.1585 'International Tables Vol C Tables 4.2.6.8 and 6.1.1.4'
N N 0.0061 0.0033 'International Tables Vol C Tables 4.2.6.8 and 6.1.1.4'
P P 0.1023 0.0942 'International Tables Vol C Tables 4.2.6.8 and 6.1.1.4'
O O 0.0106 0.0060 'International Tables Vol C Tables 4.2.6.8 and 6.1.1.4'

loop_
_exptl_crystal_face_index_h
_exptl_crystal_face_index_k
_exptl_crystal_face_index_l
_exptl_crystal_face_perp_dist
-8 1 10 0.028
13 -1 -14 0.136
-3 0 -1 0.159
2 1 12 0.039
-1 -11 2 0.095
1 5 -4 0.238
2 0 -1 0.127
-2 1 1 0.143

loop_
_geom_angle_atom_site_label_1
_geom_angle_atom_site_label_2
_geom_angle_atom_site_label_3
_geom_angle
_geom_angle_site_symmetry_1
_geom_angle_site_symmetry_3
C29 Pd N2 81.93(8) . .
C29 Pd N1 167.70(7) . .
N2 Pd N1 91.07(7) . .
C29 Pd P 94.41(6) . .
N2 Pd P 174.92(5) . .
N1 Pd P 91.89(5) . .
C1 Fe C2 41.25(8) . .
C1 Fe C5 41.33(8) . .
C2 Fe C5 68.96(9) . .
C1 Fe C7 113.16(9) . .
C2 Fe C7 113.54(10) . .
C5 Fe C7 140.69(9) . .
C1 Fe C8 137.91(9) . .
C2 Fe C8 109.40(10) . .
C5 Fe C8 178.14(10) . .
C7 Fe C8 40.53(10) . .
C1 Fe C10 143.85(9) . .
C2 Fe C10 174.41(9) . .
C5 Fe C10 113.63(9) . .
C7 Fe C10 67.91(9) . .
C8 Fe C10 67.92(10) . .
C1 Fe C9 175.59(9) . .
C2 Fe C9 134.37(9) . .
C5 Fe C9 140.11(9) . .
C7 Fe C9 68.16(10) . .
C8 Fe C9 40.46(10) . .
C10 Fe C9 40.49(9) . .
C1 Fe C3 68.81(9) . .
C2 Fe C3 40.44(9) . .
C5 Fe C3 68.35(9) . .
C7 Fe C3 140.38(10) . .
C8 Fe C3 109.85(10) . .
C10 Fe C3 135.03(9) . .
C9 Fe C3 107.38(10) . .
C1 Fe C6 115.44(9) . .
C2 Fe C6 143.85(9) . .
C5 Fe C6 113.53(9) . .
C7 Fe C6 40.53(9) . .
C8 Fe C6 68.29(10) . .
C10 Fe C6 40.56(9) . .
C9 Fe C6 68.43(9) . .
C3 Fe C6 175.46(9) . .
C1 Fe C4 68.62(9) . .
C2 Fe C4 68.01(9) . .
C5 Fe C4 40.42(9) . .
C7 Fe C4 178.18(9) . .
C8 Fe C4 138.41(10) . .
C10 Fe C4 110.45(9) . .
C9 Fe C4 110.11(10) . .
C3 Fe C4 40.24(9) . .
C6 Fe C4 138.65(9) . .
C1 P C17 101.37(10) . .
C1 P C23 101.11(10) . .
C17 P C23 110.27(10) . .
C1 P Pd 121.23(7) . .
C17 P Pd 115.22(7) . .
C23 P Pd 106.61(7) . .
C12 N1 C13 118.94(18) . .
C12 N1 Pd 126.32(14) . .
C13 N1 Pd 114.37(14) . .
C36 N2 C37 108.72(18) . .
C36 N2 C35 108.98(17) . .
C37 N2 C35 109.76(17) . .
C36 N2 Pd 117.88(13) . .
C37 N2 Pd 105.78(13) . .
C35 N2 Pd 105.53(13) . .
C2 C1 C5 107.06(18) . .
C2 C1 P 124.41(16) . .
C5 C1 P 128.04(16) . .
C2 C1 Fe 69.45(12) . .
C5 C1 Fe 69.79(12) . .
P C1 Fe 131.97(12) . .
C3 C2 C1 108.50(19) . .
C3 C2 Fe 70.60(13) . .
C1 C2 Fe 69.30(12) . .
C3 C2 H2 125.8 . .
C1 C2 H2 125.8 . .
Fe C2 H2 125.9 . .
C2 C3 C4 108.0(2) . .
C2 C3 Fe 68.95(13) . .
C4 C3 Fe 69.98(13) . .
C2 C3 H3 126.0 . .
C4 C3 H3 126.0 . .
Fe C3 H3 126.6 . .
C3 C4 C5 108.80(19) . .
C3 C4 Fe 69.78(14) . .
C5 C4 Fe 69.26(13) . .
C3 C4 H4 125.6 . .
C5 C4 H4 125.6 . .
Fe C4 H4 126.9 . .
C4 C5 C1 107.64(19) . .
C4 C5 Fe 70.31(13) . .
C1 C5 Fe 68.87(12) . .
C4 C5 H5 126.2 . .
C1 C5 H5 126.2 . .
Fe C5 H5 126.2 . .
C7 C6 C10 107.0(2) . .
C7 C6 C11 124.3(2) . .
C10 C6 C11 128.6(2) . .
C7 C6 Fe 69.23(14) . .
C10 C6 Fe 69.46(13) . .
C11 C6 Fe 129.26(15) . .
C8 C7 C6 108.5(2) . .
C8 C7 Fe 69.78(14) . .
C6 C7 Fe 70.24(13) . .
C8 C7 H7 125.7 . .
C6 C7 H7 125.7 . .
Fe C7 H7 125.8 . .
C7 C8 C9 108.2(2) . .
C7 C8 Fe 69.68(13) . .
C9 C8 Fe 69.98(13) . .
C7 C8 H8 125.9 . .
C9 C8 H8 125.9 . .
Fe C8 H8 126.0 . .
C8 C9 C10 107.6(2) . .
C8 C9 Fe 69.56(13) . .
C10 C9 Fe 69.74(12) . .
C8 C9 H9 126.2 . .
C10 C9 H9 126.2 . .
Fe C9 H9 126.1 . .
C9 C10 C6 108.7(2) . .
C9 C10 Fe 69.77(13) . .
C6 C10 Fe 69.97(12) . .
C9 C10 H10 125.7 . .
C6 C10 H10 125.7 . .
Fe C10 H10 126.2 . .
C12 C11 C6 112.75(18) . .
C12 C11 H11A 109.0 . .
C6 C11 H11A 109.0 . .
C12 C11 H11B 109.0 . .
C6 C11 H11B 109.0 . .
H11A C11 H11B 107.8 . .
N1 C12 C16 120.6(2) . .
N1 C12 C11 118.06(19) . .
C16 C12 C11 121.3(2) . .
N1 C13 C14 122.9(2) . .
N1 C13 H13 118.5 . .
C14 C13 H13 118.5 . .
C13 C14 C15 118.2(2) . .
C13 C14 H14 120.9 . .
C15 C14 H14 120.9 . .
C16 C15 C14 119.2(2) . .
C16 C15 H15 120.4 . .
C14 C15 H15 120.4 . .
C15 C16 C12 120.0(2) . .
C15 C16 H16 120.0 . .
C12 C16 H16 120.0 . .
C22 C17 C18 119.6(2) . .
C22 C17 P 118.62(17) . .
C18 C17 P 121.75(17) . .
C19 C18 C17 120.2(2) . .
C19 C18 H18 119.9 . .
C17 C18 H18 119.9 . .
C20 C19 C18 119.7(2) . .
C20 C19 H19 120.2 . .
C18 C19 H19 120.2 . .
C19 C20 C21 120.4(2) . .
C19 C20 H20 119.8 . .
C21 C20 H20 119.8 . .
C20 C21 C22 120.1(2) . .
C20 C21 H21 120.0 . .
C22 C21 H21 120.0 . .
C21 C22 C17 119.9(2) . .
C21 C22 H22 120.0 . .
C17 C22 H22 120.0 . .
C24 C23 C28 118.1(2) . .
C24 C23 P 119.34(16) . .
C28 C23 P 122.09(16) . .
C25 C24 C23 121.1(2) . .
C25 C24 H24 119.4 . .
C23 C24 H24 119.4 . .
C24 C25 C26 120.2(2) . .
C24 C25 H25 119.9 . .
C26 C25 H25 119.9 . .
C27 C26 C25 119.2(2) . .
C27 C26 H26 120.4 . .
C25 C26 H26 120.4 . .
C26 C27 C28 121.4(2) . .
C26 C27 H27 119.3 . .
C28 C27 H27 119.3 . .
C27 C28 C23 120.0(2) . .
C27 C28 H28 120.0 . .
C23 C28 H28 120.0 . .
C34 C29 C30 117.17(19) . .
C34 C29 Pd 130.05(16) . .
C30 C29 Pd 112.02(15) . .
C31 C30 C29 121.2(2) . .
C31 C30 C35 121.4(2) . .
C29 C30 C35 117.33(18) . .
C32 C31 C30 120.5(2) . .
C32 C31 H31 119.7 . .
C30 C31 H31 119.7 . .
C31 C32 C33 119.3(2) . .
C31 C32 H32 120.4 . .
C33 C32 H32 120.4 . .
C32 C33 C34 120.3(2) . .
C32 C33 H33 119.8 . .
C34 C33 H33 119.8 . .
C29 C34 C33 121.4(2) . .
C29 C34 H34 119.3 . .
C33 C34 H34 119.3 . .
N2 C35 C30 108.44(17) . .
N2 C35 H35A 110.0 . .
C30 C35 H35A 110.0 . .
N2 C35 H35B 110.0 . .
C30 C35 H35B 110.0 . .
H35A C35 H35B 108.4 . .
N2 C36 H36A 109.5 . .
N2 C36 H36B 109.5 . .
H36A C36 H36B 109.5 . .
N2 C36 H36C 109.5 . .
H36A C36 H36C 109.5 . .
H36B C36 H36C 109.5 . .
N2 C37 H37A 109.5 . .
N2 C37 H37B 109.5 . .
H37A C37 H37B 109.5 . .
N2 C37 H37C 109.5 . .
H37A C37 H37C 109.5 . .
H37B C37 H37C 109.5 . .
O12 Cl1 O12 109.7(2) . 6_656
O12 Cl1 O11 111.15(15) . .
O12 Cl1 O11 107.67(12) 6_656 .
O12 Cl1 O11 107.67(12) . 6_656
O12 Cl1 O11 111.15(15) 6_656 6_656
O11 Cl1 O11 109.6(2) . 6_656
Cl2 Cl2 O21 90.0(2) 6_656 6_656
Cl2 Cl2 O24 91.0(3) 6_656 .
O21 Cl2 O24 127.7(3) 6_656 .
Cl2 Cl2 O22 160.3(4) 6_656 .
O21 Cl2 O22 71.7(4) 6_656 .
O24 Cl2 O22 105.9(4) . .
Cl2 Cl2 O23 79.4(3) 6_656 .
O21 Cl2 O23 119.0(3) 6_656 .
O24 Cl2 O23 112.56(19) . .
O22 Cl2 O23 102.5(4) . .
Cl2 Cl2 O21 59.43(18) 6_656 .
O24 Cl2 O21 115.3(3) . .
O22 Cl2 O21 103.2(4) . .
O23 Cl2 O21 115.5(3) . .
Cl2 Cl2 O23 71.4(3) 6_656 6_656
O21 Cl2 O23 125.9(3) 6_656 6_656
O22 Cl2 O23 125.3(4) . 6_656
O23 Cl2 O23 107.2(3) . 6_656
O21 Cl2 O23 103.8(3) . 6_656
Cl2 Cl2 O24 61.2(3) 6_656 6_656
O21 Cl2 O24 115.2(3) 6_656 6_656
O24 Cl2 O24 110.7(3) . 6_656
O22 Cl2 O24 119.4(4) . 6_656
O21 Cl2 O24 102.5(3) . 6_656
O23 Cl2 O24 99.64(19) 6_656 6_656
O21 Cl2 O22 78.9(3) 6_656 6_656
O24 Cl2 O22 92.6(3) . 6_656
O22 Cl2 O22 150.6(5) . 6_656
O23 Cl2 O22 90.7(3) . 6_656
O21 Cl2 O22 47.5(3) . 6_656
O23 Cl2 O22 73.6(3) 6_656 6_656
O24 Cl2 O22 72.6(3) 6_656 6_656
O21 O21 Cl2 88.9(2) 6_656 6_656
O21 O21 Cl2 59.41(19) 6_656 .
O21 O21 O22 147.2(4) 6_656 6_656
Cl2 O21 O22 59.0(3) 6_656 6_656
Cl2 O21 O22 89.3(4) . 6_656
Cl2 O22 O21 49.3(3) . 6_656
O24 O23 Cl2 98.0(9) 6_656 .
O24 O23 Cl2 68.8(8) 6_656 6_656
O23 O24 Cl2 91.5(9) 6_656 .
O23 O24 Cl2 63.7(8) 6_656 6_656

loop_
_geom_bond_atom_site_label_1
_geom_bond_atom_site_label_2
_geom_bond_distance
_geom_bond_site_symmetry_2
Pd C29 2.032(2) .
Pd N2 2.1381(17) .
Pd N1 2.1418(17) .
Pd P 2.2491(5) .
Fe C1 2.038(2) .
Fe C2 2.040(2) .
Fe C5 2.050(2) .
Fe C7 2.051(2) .
Fe C8 2.052(2) .
Fe C10 2.057(2) .
Fe C9 2.058(2) .
Fe C3 2.062(2) .
Fe C6 2.064(2) .
Fe C4 2.064(2) .
P C1 1.804(2) .
P C17 1.823(2) .
P C23 1.832(2) .
N1 C12 1.345(3) .
N1 C13 1.355(3) .
N2 C36 1.481(3) .
N2 C37 1.489(3) .
N2 C35 1.498(3) .
C1 C2 1.436(3) .
C1 C5 1.443(3) .
C2 C3 1.418(3) .
C2 H2 0.9300 .
C3 C4 1.419(3) .
C3 H3 0.9300 .
C4 C5 1.422(3) .
C4 H4 0.9300 .
C5 H5 0.9300 .
C6 C7 1.425(3) .
C6 C10 1.429(3) .
C6 C11 1.505(3) .
C7 C8 1.421(3) .
C7 H7 0.9300 .
C8 C9 1.421(3) .
C8 H8 0.9300 .
C9 C10 1.424(3) .
C9 H9 0.9300 .
C10 H10 0.9300 .
C11 C12 1.501(3) .
C11 H11A 0.9700 .
C11 H11B 0.9700 .
C12 C16 1.395(3) .
C13 C14 1.380(3) .
C13 H13 0.9300 .
C14 C15 1.386(3) .
C14 H14 0.9300 .
C15 C16 1.380(3) .
C15 H15 0.9300 .
C16 H16 0.9300 .
C17 C22 1.392(3) .
C17 C18 1.394(3) .
C18 C19 1.392(3) .
C18 H18 0.9300 .
C19 C20 1.384(4) .
C19 H19 0.9300 .
C20 C21 1.386(4) .
C20 H20 0.9300 .
C21 C22 1.391(3) .
C21 H21 0.9300 .
C22 H22 0.9300 .
C23 C24 1.399(3) .
C23 C28 1.403(3) .
C24 C25 1.385(3) .
C24 H24 0.9300 .
C25 C26 1.389(3) .
C25 H25 0.9300 .
C26 C27 1.377(3) .
C26 H26 0.9300 .
C27 C28 1.390(3) .
C27 H27 0.9300 .
C28 H28 0.9300 .
C29 C34 1.396(3) .
C29 C30 1.410(3) .
C30 C31 1.395(3) .
C30 C35 1.498(3) .
C31 C32 1.383(3) .
C31 H31 0.9300 .
C32 C33 1.387(3) .
C32 H32 0.9300 .
C33 C34 1.400(3) .
C33 H33 0.9300 .
C34 H34 0.9300 .
C35 H35A 0.9700 .
C35 H35B 0.9700 .
C36 H36A 0.9600 .
C36 H36B 0.9600 .
C36 H36C 0.9600 .
C37 H37A 0.9600 .
C37 H37B 0.9600 .
C37 H37C 0.9600 .
Cl1 O12 1.4246(19) .
Cl1 O12 1.4246(19) 6_656
Cl1 O11 1.4260(19) .
Cl1 O11 1.4260(19) 6_656
Cl2 Cl2 0.730(2) 6_656
Cl2 O21 1.237(5) 6_656
Cl2 O24 1.372(5) .
Cl2 O22 1.399(8) .
Cl2 O23 1.418(4) .
Cl2 O21 1.437(5) .
Cl2 O23 1.471(4) 6_656
Cl2 O24 1.566(5) 6_656
Cl2 O22 2.100(8) 6_656
O21 O21 0.755(9) 6_656
O21 Cl2 1.237(5) 6_656
O21 O22 1.549(9) 6_656
O22 O21 1.549(9) 6_656
O22 Cl2 2.100(8) 6_656
O23 O24 0.495(5) 6_656
O23 Cl2 1.471(4) 6_656
O24 O23 0.495(5) 6_656
O24 Cl2 1.566(5) 6_656
